data_4121663
loop_
_publ_author_name
'McKerrall, Steven J.'
'J\/orgensen, Lars'
'Kuttruff, Christian A.'
'Ungeheuer, Felix'
'Baran, Phil S.'

_publ_section_title
;
 Development of a Concise Synthesis of (+)-Ingenol.
;
_journal_issue 15
_journal_name_full 'Journal of the American Chemical Society'
_journal_page_first 5799
_journal_paper_doi 10.1021/ja501881p
_journal_volume 136
_journal_year 2014
_chemical_absolute_configuration ad
_chemical_formula_moiety 'C27 H48 O2 Si2'
_chemical_formula_sum 'C27 H48 O2 Si2'
_chemical_formula_weight 460.83
_chemical_name_systematic
; 
 ? 
;
_space_group_crystal_system orthorhombic
_space_group_IT_number 19
_space_group_name_Hall 'P 2ac 2ab'
_space_group_name_H-M_alt 'P 21 21 21'
_symmetry_space_group_name_Hall 'P 2ac 2ab'
_symmetry_space_group_name_H-M 'P 21 21 21'
_atom_sites_solution_hydrogens mixed
_atom_sites_solution_primary direct
_atom_sites_solution_secondary difmap
_audit_creation_method SHELXL-2012
_cell_angle_alpha 90
_cell_angle_beta 90
_cell_angle_gamma 90
_cell_formula_units_Z 4
_cell_length_a 14.3507(3)
_cell_length_b 14.4432(3)
_cell_length_c 14.5134(3)
_cell_measurement_reflns_used 9930
_cell_measurement_temperature 100(2)
_cell_measurement_theta_max 26.33
_cell_measurement_theta_min 2.44
_cell_volume 3008.19(11)
_computing_cell_refinement 'Bruker SAINT'
_computing_data_collection 'Bruker APEX2'
_computing_data_reduction 'Bruker SAINT'
_computing_molecular_graphics 'Bruker SHELXTL'
_computing_publication_material 'Bruker SHELXTL'
_computing_structure_refinement 'SHELXL-2012 (Sheldrick, 2012)'
_computing_structure_solution 'SHELXS-97 (Sheldrick, 2008)'
_diffrn_ambient_temperature 100(2)
_diffrn_detector_area_resol_mean '512 x 512'
_diffrn_measured_fraction_theta_full 0.999
_diffrn_measured_fraction_theta_max 0.999
_diffrn_measurement_device_type 'Bruker APEX-II CCD'
_diffrn_measurement_method '\f and \w scans'
_diffrn_radiation_type MoK\a
_diffrn_radiation_wavelength 0.71073
_diffrn_reflns_av_R_equivalents 0.0291
_diffrn_reflns_av_unetI/netI 0.0276
_diffrn_reflns_Laue_measured_fraction_full 0.999
_diffrn_reflns_Laue_measured_fraction_max 0.999
_diffrn_reflns_limit_h_max 17
_diffrn_reflns_limit_h_min -17
_diffrn_reflns_limit_k_max 18
_diffrn_reflns_limit_k_min -18
_diffrn_reflns_limit_l_max 16
_diffrn_reflns_limit_l_min -18
_diffrn_reflns_number 25493
_diffrn_reflns_point_group_measured_fraction_full 0.999
_diffrn_reflns_point_group_measured_fraction_max 0.999
_diffrn_reflns_theta_full 25.000
_diffrn_reflns_theta_max 26.400
_diffrn_reflns_theta_min 1.996
_diffrn_source 'Rotating Anode'
_exptl_absorpt_coefficient_mu 0.136
_exptl_absorpt_correction_T_max 0.7454
_exptl_absorpt_correction_T_min 0.6190
_exptl_absorpt_correction_type multi-scan
_exptl_absorpt_process_details SADABS
_exptl_crystal_colour Colorless
_exptl_crystal_density_diffrn 1.018
_exptl_crystal_density_meas ?
_exptl_crystal_description Block
_exptl_crystal_F_000 1016
_exptl_crystal_size_max 0.217
_exptl_crystal_size_mid 0.091
_exptl_crystal_size_min 0.053
_refine_diff_density_max 0.201
_refine_diff_density_min -0.154
_refine_diff_density_rms 0.033
_refine_ls_abs_structure_details
; 
 Flack x determined using 2406 quotients [(I+)-(I-)]/[(I+)+(I-)] 
 (Parsons and Flack (2004), Acta Cryst. A60, s61). 
;
_refine_ls_abs_structure_Flack -0.05(3)
_refine_ls_extinction_method none
_refine_ls_goodness_of_fit_ref 1.028
_refine_ls_hydrogen_treatment mixed
_refine_ls_matrix_type full
_refine_ls_number_parameters 300
_refine_ls_number_reflns 6164
_refine_ls_number_restraints 3
_refine_ls_restrained_S_all 1.028
_refine_ls_R_factor_all 0.0330
_refine_ls_R_factor_gt 0.0289
_refine_ls_shift/su_max 0.000
_refine_ls_shift/su_mean 0.000
_refine_ls_structure_factor_coef Fsqd
_refine_ls_weighting_details
; 
 w=1/[\s^2^(Fo^2^)+(0.0386P)^2^+0.4458P] 
 where P=(Fo^2^+2Fc^2^)/3 
;
_refine_ls_weighting_scheme calc
_refine_ls_wR_factor_gt 0.0710
_refine_ls_wR_factor_ref 0.0737
_reflns_Friedel_coverage 0.785
_reflns_Friedel_fraction_full 1.000
_reflns_Friedel_fraction_max 0.998
_reflns_number_gt 5725
_reflns_number_total 6164
_reflns_threshold_expression 'I > 2\s(I)'
_cod_data_source_file ja501881p_si_007.cif
_cod_data_source_block Baran281
_cod_depositor_comments
;Adding full bibliography for 4121658--4121664.cif.

The following automatic conversions were performed:

'_exptl_crystal_density_meas' value 'not measured' was changed to '?'
- the value is perceived as not measured.

Automatic conversion script
Id: cif_fix_values 3008 2015-01-20 13:52:24Z robertas 
;
_cod_database_code 4121663
_shelx_space_group_comment
; 
The symmetry employed for this shelxl refinement is uniquely defined 
by the following loop, which should always be used as a source of 
symmetry information in preference to the above space-group names. 
They are only intended as comments. 
;
_shelx_estimated_absorpt_t_min 0.971
_shelx_estimated_absorpt_t_max 0.993
_shelxl_version_number 2012-9

loop_
_space_group_symop_operation_xyz
'x, y, z'
'x+1/2, -y+1/2, -z'
'-x, y+1/2, -z+1/2'
'-x+1/2, -y, z+1/2'

loop_
_atom_site_label
_atom_site_type_symbol
_atom_site_fract_x
_atom_site_fract_y
_atom_site_fract_z
_atom_site_U_iso_or_equiv
_atom_site_adp_type
_atom_site_occupancy
_atom_site_site_symmetry_order
_atom_site_calc_flag
_atom_site_refinement_flags_posn
_atom_site_refinement_flags_adp
Si1 Si -0.49734(3) -0.12818(4) -0.36773(4) 0.02179(13) Uani 1 1 d . .
Si2 Si -0.97645(3) -0.07117(4) -0.25177(4) 0.02319(13) Uani 1 1 d . .
O1 O -0.58481(8) -0.13615(9) -0.29497(9) 0.0188(3) Uani 1 1 d . .
O2 O -0.89317(8) -0.14649(9) -0.27490(9) 0.0186(3) Uani 1 1 d . .
C1 C -0.66801(18) 0.09021(16) -0.29053(17) 0.0381(6) Uani 1 1 d . .
H1 H -0.6799 0.1520 -0.3097 0.046 Uiso 1 1 calc R U
C2 C -0.65316(14) 0.01330(14) -0.26661(14) 0.0241(4) Uani 1 1 d . .
C3 C -0.63854(12) -0.08240(13) -0.23258(13) 0.0186(4) Uani 1 1 d . .
C4 C -0.59100(13) -0.07858(14) -0.13696(14) 0.0221(4) Uani 1 1 d . .
H4 H -0.6362 -0.0497 -0.0931 0.027 Uiso 1 1 calc R U
C5 C -0.57027(14) -0.17662(15) -0.10171(14) 0.0254(4) Uani 1 1 d . .
H5A H -0.5097 -0.1965 -0.1278 0.030 Uiso 1 1 calc R U
H5B H -0.5627 -0.1735 -0.0340 0.030 Uiso 1 1 calc R U
C6 C -0.64166(13) -0.25082(13) -0.12312(13) 0.0211(4) Uani 1 1 d . .
H6 H -0.6140 -0.3132 -0.1349 0.025 Uiso 1 1 calc R U
C7 C -0.73948(14) -0.25410(14) -0.08475(14) 0.0230(4) Uani 1 1 d . .
C8 C -0.72425(12) -0.22793(13) -0.18508(13) 0.0184(4) Uani 1 1 d . .
H8 H -0.7409 -0.2772 -0.2306 0.022 Uiso 1 1 calc R U
C9 C -0.73558(12) -0.12942(13) -0.21984(12) 0.0165(4) Uani 1 1 d . .
H9 H -0.7670 -0.0947 -0.1690 0.020 Uiso 1 1 calc R U
C10 C -0.80070(12) -0.12136(13) -0.30368(13) 0.0171(4) Uani 1 1 d . .
H10 H -0.8025 -0.0545 -0.3216 0.021 Uiso 1 1 calc R U
C11 C -0.77540(13) -0.17691(13) -0.39082(12) 0.0192(4) Uani 1 1 d . .
H11 H -0.7060 -0.1772 -0.3968 0.023 Uiso 1 1 calc R U
C12 C -0.80816(13) -0.27648(13) -0.38793(13) 0.0200(4) Uani 1 1 d . .
H12 H -0.8632 -0.2902 -0.3542 0.024 Uiso 1 1 calc R U
C13 C -0.76566(13) -0.34425(14) -0.42880(14) 0.0236(4) Uani 1 1 d . .
C14 C -0.72235(16) -0.41148(16) -0.47018(19) 0.0359(5) Uani 1 1 d D .
H14A H -0.7340(16) -0.4255(17) -0.5284(13) 0.038(7) Uiso 1 1 d D .
H14B H -0.6805(16) -0.4479(17) -0.4395(15) 0.045(8) Uiso 1 1 d D .
C15 C -0.50222(15) -0.02031(15) -0.13501(15) 0.0305(5) Uani 1 1 d . .
H15A H -0.5175 0.0442 -0.1495 0.046 Uiso 1 1 calc R U
H15B H -0.4581 -0.0441 -0.1807 0.046 Uiso 1 1 calc R U
H15C H -0.4741 -0.0236 -0.0736 0.046 Uiso 1 1 calc R U
C16 C -0.77194(15) -0.18479(16) -0.01430(14) 0.0291(5) Uani 1 1 d . .
H16A H -0.8396 -0.1772 -0.0191 0.044 Uiso 1 1 calc R U
H16B H -0.7414 -0.1252 -0.0255 0.044 Uiso 1 1 calc R U
H16C H -0.7560 -0.2069 0.0476 0.044 Uiso 1 1 calc R U
C17 C -0.77918(16) -0.35026(15) -0.06850(15) 0.0319(5) Uani 1 1 d . .
H17A H -0.7579 -0.3735 -0.0086 0.048 Uiso 1 1 calc R U
H17B H -0.7579 -0.3920 -0.1173 0.048 Uiso 1 1 calc R U
H17C H -0.8474 -0.3473 -0.0690 0.048 Uiso 1 1 calc R U
C18 C -0.81566(17) -0.12926(16) -0.47612(14) 0.0332(5) Uani 1 1 d . .
H18A H -0.8839 -0.1304 -0.4731 0.050 Uiso 1 1 calc R U
H18B H -0.7948 -0.1619 -0.5316 0.050 Uiso 1 1 calc R U
H18C H -0.7941 -0.0649 -0.4783 0.050 Uiso 1 1 calc R U
C19 C -0.53432(15) -0.19123(17) -0.47295(15) 0.0315(5) Uani 1 1 d . .
H19A H -0.5842 -0.1567 -0.5036 0.047 Uiso 1 1 calc R U
H19B H -0.5571 -0.2529 -0.4559 0.047 Uiso 1 1 calc R U
H19C H -0.4812 -0.1974 -0.5149 0.047 Uiso 1 1 calc R U
C20 C -0.46473(17) -0.00702(16) -0.39621(17) 0.0369(5) Uani 1 1 d . .
H20A H -0.5188 0.0252 -0.4221 0.055 Uiso 1 1 calc R U
H20B H -0.4140 -0.0072 -0.4414 0.055 Uiso 1 1 calc R U
H20C H -0.4442 0.0248 -0.3402 0.055 Uiso 1 1 calc R U
C21 C -0.39587(15) -0.19041(17) -0.31817(17) 0.0358(5) Uani 1 1 d . .
H21A H -0.3746 -0.1582 -0.2626 0.054 Uiso 1 1 calc R U
H21B H -0.3453 -0.1921 -0.3635 0.054 Uiso 1 1 calc R U
H21C H -0.4142 -0.2538 -0.3023 0.054 Uiso 1 1 calc R U
C22 C -0.93937(17) 0.01022(17) -0.15879(18) 0.0413(6) Uani 1 1 d . .
H22A H -0.8853 0.0459 -0.1797 0.062 Uiso 1 1 calc R U
H22B H -0.9226 -0.0251 -0.1036 0.062 Uiso 1 1 calc R U
H22C H -0.9907 0.0525 -0.1443 0.062 Uiso 1 1 calc R U
C23 C -1.00537(18) -0.00101(19) -0.35558(18) 0.0482(7) Uani 1 1 d . .
H23A H -1.0303 -0.0416 -0.4038 0.072 Uiso 1 1 calc R U
H23B H -0.9489 0.0297 -0.3782 0.072 Uiso 1 1 calc R U
H23C H -1.0521 0.0458 -0.3394 0.072 Uiso 1 1 calc R U
C24 C -1.07791(13) -0.14494(16) -0.21490(14) 0.0266(5) Uani 1 1 d . .
C25 C -1.05180(16) -0.19731(19) -0.12645(18) 0.0427(6) Uani 1 1 d . .
H25A H -0.9945 -0.2327 -0.1368 0.064 Uiso 1 1 calc R U
H25B H -1.1024 -0.2397 -0.1098 0.064 Uiso 1 1 calc R U
H25C H -1.0419 -0.1529 -0.0763 0.064 Uiso 1 1 calc R U
C26 C -1.16333(16) -0.0841(2) -0.19544(19) 0.0435(6) Uani 1 1 d . .
H26A H -1.2156 -0.1233 -0.1761 0.065 Uiso 1 1 calc R U
H26B H -1.1805 -0.0503 -0.2515 0.065 Uiso 1 1 calc R U
H26C H -1.1485 -0.0399 -0.1463 0.065 Uiso 1 1 calc R U
C27 C -1.10221(16) -0.21432(19) -0.29043(18) 0.0405(6) Uani 1 1 d . .
H27A H -1.1564 -0.2509 -0.2714 0.061 Uiso 1 1 calc R U
H27B H -1.0491 -0.2556 -0.3009 0.061 Uiso 1 1 calc R U
H27C H -1.1168 -0.1810 -0.3475 0.061 Uiso 1 1 calc R U

loop_
_atom_site_aniso_label
_atom_site_aniso_U_11
_atom_site_aniso_U_22
_atom_site_aniso_U_33
_atom_site_aniso_U_23
_atom_site_aniso_U_13
_atom_site_aniso_U_12
Si1 0.0190(2) 0.0263(3) 0.0201(3) 0.0021(2) 0.0009(2) -0.0047(2)
Si2 0.0234(3) 0.0238(3) 0.0224(3) 0.0026(2) 0.0020(2) 0.0084(2)
O1 0.0219(6) 0.0181(6) 0.0165(7) -0.0002(6) 0.0009(5) -0.0027(5)
O2 0.0168(6) 0.0202(7) 0.0187(7) -0.0005(6) 0.0005(5) 0.0022(5)
C1 0.0539(14) 0.0180(11) 0.0425(14) 0.0001(10) -0.0163(12) -0.0041(10)
C2 0.0301(10) 0.0209(10) 0.0214(11) -0.0033(9) -0.0046(8) -0.0063(8)
C3 0.0229(9) 0.0172(9) 0.0156(9) -0.0017(8) -0.0017(7) -0.0019(7)
C4 0.0258(9) 0.0243(10) 0.0162(9) -0.0040(9) -0.0042(8) -0.0057(8)
C5 0.0245(10) 0.0318(11) 0.0198(10) 0.0041(9) -0.0070(8) -0.0041(9)
C6 0.0246(10) 0.0203(9) 0.0183(10) 0.0032(8) -0.0053(8) 0.0001(7)
C7 0.0247(10) 0.0262(10) 0.0179(10) 0.0044(8) -0.0046(8) -0.0054(8)
C8 0.0215(9) 0.0170(9) 0.0166(9) -0.0008(8) -0.0035(7) -0.0022(7)
C9 0.0203(8) 0.0161(9) 0.0130(9) -0.0021(7) -0.0001(7) 0.0008(7)
C10 0.0175(8) 0.0170(9) 0.0169(9) -0.0001(7) -0.0005(7) 0.0008(7)
C11 0.0190(8) 0.0229(9) 0.0158(10) -0.0019(8) -0.0006(7) -0.0012(7)
C12 0.0186(8) 0.0246(10) 0.0167(10) -0.0037(8) -0.0015(7) -0.0005(8)
C13 0.0215(9) 0.0250(11) 0.0243(10) 0.0011(8) -0.0042(8) -0.0017(8)
C14 0.0316(11) 0.0284(12) 0.0476(16) -0.0066(11) 0.0048(11) 0.0040(10)
C15 0.0353(11) 0.0342(12) 0.0221(10) -0.0019(9) -0.0072(10) -0.0132(9)
C16 0.0325(11) 0.0390(12) 0.0159(10) 0.0039(9) 0.0008(9) -0.0029(10)
C17 0.0365(11) 0.0323(12) 0.0268(11) 0.0121(10) -0.0089(9) -0.0105(9)
C18 0.0526(13) 0.0301(12) 0.0169(10) 0.0015(9) -0.0054(10) -0.0043(11)
C19 0.0261(10) 0.0450(13) 0.0234(11) -0.0047(10) 0.0083(9) -0.0038(10)
C20 0.0393(12) 0.0357(12) 0.0359(13) 0.0083(11) 0.0078(11) -0.0125(10)
C21 0.0230(10) 0.0458(14) 0.0385(14) 0.0002(11) -0.0030(10) 0.0037(10)
C22 0.0428(13) 0.0300(12) 0.0511(16) -0.0149(11) 0.0035(12) 0.0073(11)
C23 0.0397(13) 0.0569(16) 0.0479(16) 0.0282(13) 0.0062(12) 0.0221(13)
C24 0.0207(9) 0.0378(12) 0.0213(10) -0.0017(9) 0.0026(8) 0.0053(9)
C25 0.0344(12) 0.0584(16) 0.0351(13) 0.0198(13) 0.0031(11) -0.0035(11)
C26 0.0274(10) 0.0590(16) 0.0443(15) -0.0055(13) 0.0079(10) 0.0130(11)
C27 0.0301(11) 0.0488(15) 0.0425(15) -0.0112(12) 0.0051(11) -0.0041(11)

loop_
_atom_type_symbol
_atom_type_description
_atom_type_scat_dispersion_real
_atom_type_scat_dispersion_imag
_atom_type_scat_source
C C 0.0033 0.0016 'International Tables Vol C Tables 4.2.6.8 and 6.1.1.4'
H H 0.0000 0.0000 'International Tables Vol C Tables 4.2.6.8 and 6.1.1.4'
O O 0.0106 0.0060 'International Tables Vol C Tables 4.2.6.8 and 6.1.1.4'
Si Si 0.0817 0.0704 'International Tables Vol C Tables 4.2.6.8 and 6.1.1.4'

loop_
_geom_angle_atom_site_label_1
_geom_angle_atom_site_label_2
_geom_angle_atom_site_label_3
_geom_angle
O1 Si1 C21 108.42(9)
O1 Si1 C19 106.01(8)
C21 Si1 C19 107.80(11)
O1 Si1 C20 113.65(9)
C21 Si1 C20 110.16(11)
C19 Si1 C20 110.56(11)
O2 Si2 C23 110.81(9)
O2 Si2 C22 110.83(9)
C23 Si2 C22 107.80(13)
O2 Si2 C24 104.17(8)
C23 Si2 C24 111.45(11)
C22 Si2 C24 111.81(11)
C3 O1 Si1 141.77(12)
C10 O2 Si2 124.12(11)
C2 C1 H1 180.0
C1 C2 C3 176.8(2)
O1 C3 C2 111.97(16)
O1 C3 C4 110.61(15)
C2 C3 C4 109.14(15)
O1 C3 C9 108.79(14)
C2 C3 C9 108.59(15)
C4 C3 C9 107.62(15)
C15 C4 C5 109.91(16)
C15 C4 C3 113.84(16)
C5 C4 C3 110.58(16)
C15 C4 H4 107.4
C5 C4 H4 107.4
C3 C4 H4 107.4
C6 C5 C4 116.96(16)
C6 C5 H5A 108.1
C4 C5 H5A 108.1
C6 C5 H5B 108.1
C4 C5 H5B 108.1
H5A C5 H5B 107.3
C7 C6 C5 125.09(18)
C7 C6 C8 60.11(12)
C5 C6 C8 119.57(16)
C7 C6 H6 113.8
C5 C6 H6 113.8
C8 C6 H6 113.8
C16 C7 C6 121.14(17)
C16 C7 C17 112.73(18)
C6 C7 C17 115.74(18)
C16 C7 C8 122.00(17)
C6 C7 C8 60.37(12)
C17 C7 C8 115.46(17)
C9 C8 C7 122.41(16)
C9 C8 C6 118.86(15)
C7 C8 C6 59.52(12)
C9 C8 H8 114.9
C7 C8 H8 114.9
C6 C8 H8 114.9
C8 C9 C10 113.50(15)
C8 C9 C3 110.59(14)
C10 C9 C3 114.55(15)
C8 C9 H9 105.8
C10 C9 H9 105.8
C3 C9 H9 105.8
O2 C10 C9 108.16(14)
O2 C10 C11 108.93(14)
C9 C10 C11 117.81(14)
O2 C10 H10 107.2
C9 C10 H10 107.2
C11 C10 H10 107.2
C12 C11 C18 109.42(16)
C12 C11 C10 113.50(15)
C18 C11 C10 109.93(16)
C12 C11 H11 107.9
C18 C11 H11 107.9
C10 C11 H11 107.9
C13 C12 C11 123.94(17)
C13 C12 H12 118.0
C11 C12 H12 118.0
C12 C13 C14 179.3(2)
C13 C14 H14A 121.5(16)
C13 C14 H14B 121.2(16)
H14A C14 H14B 117(2)
C4 C15 H15A 109.5
C4 C15 H15B 109.5
H15A C15 H15B 109.5
C4 C15 H15C 109.5
H15A C15 H15C 109.5
H15B C15 H15C 109.5
C7 C16 H16A 109.5
C7 C16 H16B 109.5
H16A C16 H16B 109.5
C7 C16 H16C 109.5
H16A C16 H16C 109.5
H16B C16 H16C 109.5
C7 C17 H17A 109.5
C7 C17 H17B 109.5
H17A C17 H17B 109.5
C7 C17 H17C 109.5
H17A C17 H17C 109.5
H17B C17 H17C 109.5
C11 C18 H18A 109.5
C11 C18 H18B 109.5
H18A C18 H18B 109.5
C11 C18 H18C 109.5
H18A C18 H18C 109.5
H18B C18 H18C 109.5
Si1 C19 H19A 109.5
Si1 C19 H19B 109.5
H19A C19 H19B 109.5
Si1 C19 H19C 109.5
H19A C19 H19C 109.5
H19B C19 H19C 109.5
Si1 C20 H20A 109.5
Si1 C20 H20B 109.5
H20A C20 H20B 109.5
Si1 C20 H20C 109.5
H20A C20 H20C 109.5
H20B C20 H20C 109.5
Si1 C21 H21A 109.5
Si1 C21 H21B 109.5
H21A C21 H21B 109.5
Si1 C21 H21C 109.5
H21A C21 H21C 109.5
H21B C21 H21C 109.5
Si2 C22 H22A 109.5
Si2 C22 H22B 109.5
H22A C22 H22B 109.5
Si2 C22 H22C 109.5
H22A C22 H22C 109.5
H22B C22 H22C 109.5
Si2 C23 H23A 109.5
Si2 C23 H23B 109.5
H23A C23 H23B 109.5
Si2 C23 H23C 109.5
H23A C23 H23C 109.5
H23B C23 H23C 109.5
C27 C24 C26 109.01(19)
C27 C24 C25 109.4(2)
C26 C24 C25 108.84(19)
C27 C24 Si2 110.15(14)
C26 C24 Si2 110.25(17)
C25 C24 Si2 109.13(14)
C24 C25 H25A 109.5
C24 C25 H25B 109.5
H25A C25 H25B 109.5
C24 C25 H25C 109.5
H25A C25 H25C 109.5
H25B C25 H25C 109.5
C24 C26 H26A 109.5
C24 C26 H26B 109.5
H26A C26 H26B 109.5
C24 C26 H26C 109.5
H26A C26 H26C 109.5
H26B C26 H26C 109.5
C24 C27 H27A 109.5
C24 C27 H27B 109.5
H27A C27 H27B 109.5
C24 C27 H27C 109.5
H27A C27 H27C 109.5
H27B C27 H27C 109.5

loop_
_geom_bond_atom_site_label_1
_geom_bond_atom_site_label_2
_geom_bond_distance
Si1 O1 1.6444(13)
Si1 C21 1.856(2)
Si1 C19 1.856(2)
Si1 C20 1.858(2)
Si2 O2 1.6507(13)
Si2 C23 1.863(2)
Si2 C22 1.867(2)
Si2 C24 1.882(2)
O1 C3 1.420(2)
O2 C10 1.438(2)
C1 C2 1.183(3)
C1 H1 0.9500
C2 C3 1.483(3)
C3 C4 1.547(3)
C3 C9 1.560(2)
C4 C15 1.527(3)
C4 C5 1.535(3)
C4 H4 1.0000
C5 C6 1.515(3)
C5 H5A 0.9900
C5 H5B 0.9900
C6 C7 1.511(3)
C6 C8 1.524(3)
C6 H6 1.0000
C7 C16 1.505(3)
C7 C17 1.520(3)
C7 C8 1.520(3)
C8 C9 1.518(3)
C8 H8 1.0000
C9 C10 1.539(2)
C9 H9 1.0000
C10 C11 1.541(3)
C10 H10 1.0000
C11 C12 1.514(3)
C11 C18 1.530(3)
C11 H11 1.0000
C12 C13 1.297(3)
C12 H12 0.9500
C13 C14 1.300(3)
C14 H14A 0.884(18)
C14 H14B 0.914(18)
C15 H15A 0.9800
C15 H15B 0.9800
C15 H15C 0.9800
C16 H16A 0.9800
C16 H16B 0.9800
C16 H16C 0.9800
C17 H17A 0.9800
C17 H17B 0.9800
C17 H17C 0.9800
C18 H18A 0.9800
C18 H18B 0.9800
C18 H18C 0.9800
C19 H19A 0.9800
C19 H19B 0.9800
C19 H19C 0.9800
C20 H20A 0.9800
C20 H20B 0.9800
C20 H20C 0.9800
C21 H21A 0.9800
C21 H21B 0.9800
C21 H21C 0.9800
C22 H22A 0.9800
C22 H22B 0.9800
C22 H22C 0.9800
C23 H23A 0.9800
C23 H23B 0.9800
C23 H23C 0.9800
C24 C27 1.525(3)
C24 C26 1.534(3)
C24 C25 1.536(3)
C25 H25A 0.9800
C25 H25B 0.9800
C25 H25C 0.9800
C26 H26A 0.9800
C26 H26B 0.9800
C26 H26C 0.9800
C27 H27A 0.9800
C27 H27B 0.9800
C27 H27C 0.9800
